data_4120496
loop_
_publ_author_name
'Yao, Zi-Jian'
'Yu, Wei-Bin'
'Lin, Yue-Jian'
'Huang, Sheng-Li'
'Li, Zhen-Hua'
'Jin, Guo-Xin'

_publ_section_title
;
 Iridium-mediated regioselective B-h/c-h activation of carborane cage: a
 facile synthetic route to metallacycles with a carborane backbone.
;
_journal_issue 7
_journal_name_full 'Journal of the American Chemical Society'
_journal_page_first 2825
_journal_page_last 2832
_journal_paper_doi 10.1021/ja4115665
_journal_volume 136
_journal_year 2014
_chemical_formula_sum 'C56 H90 B20 Ir4 N4 O11'
_chemical_formula_weight 1980.32
_chemical_name_systematic
; 
 ? 
;
_space_group_IT_number 15
_symmetry_cell_setting monoclinic
_symmetry_space_group_name_Hall '-C 2yc'
_symmetry_space_group_name_H-M 'C 1 2/c 1'
_atom_sites_solution_hydrogens geom
_atom_sites_solution_primary direct
_atom_sites_solution_secondary difmap
_audit_creation_method SHELXL-97
_cell_angle_alpha 90.00
_cell_angle_beta 105.4880(10)
_cell_angle_gamma 90.00
_cell_formula_units_Z 8
_cell_length_a 25.9999(9)
_cell_length_b 42.8479(14)
_cell_length_c 18.1346(13)
_cell_measurement_reflns_used 4788
_cell_measurement_temperature 173(2)
_cell_measurement_theta_max 69.95
_cell_measurement_theta_min 2.86
_cell_volume 19469.1(17)
_computing_cell_refinement 'Bruker SAINT'
_computing_data_collection 'Bruker APEX2'
_computing_data_reduction 'Bruker SAINT'
_computing_molecular_graphics 'Bruker SHELXTL'
_computing_publication_material 'Bruker SHELXTL'
_computing_structure_refinement 'SHELXL-97 (Sheldrick, 1997)'
_computing_structure_solution 'SHELXS-97 (Sheldrick, 1990)'
_diffrn_ambient_temperature 173(2)
_diffrn_measured_fraction_theta_full 0.944
_diffrn_measured_fraction_theta_max 0.944
_diffrn_measurement_device_type 'Bruker APEX-II CCD'
_diffrn_measurement_method '\f and \w scans'
_diffrn_radiation_monochromator graphite
_diffrn_radiation_source 'fine-focus sealed tube'
_diffrn_radiation_type CuK\a
_diffrn_radiation_wavelength 1.54178
_diffrn_reflns_av_R_equivalents 0.0921
_diffrn_reflns_av_sigmaI/netI 0.0966
_diffrn_reflns_limit_h_max 26
_diffrn_reflns_limit_h_min -29
_diffrn_reflns_limit_k_max 49
_diffrn_reflns_limit_k_min -47
_diffrn_reflns_limit_l_max 20
_diffrn_reflns_limit_l_min -20
_diffrn_reflns_number 44955
_diffrn_reflns_theta_full 62.50
_diffrn_reflns_theta_max 62.50
_diffrn_reflns_theta_min 2.04
_diffrn_standards_decay_% 6.60
_exptl_absorpt_coefficient_mu 10.666
_exptl_absorpt_correction_T_max 0.7403
_exptl_absorpt_correction_T_min 0.3866
_exptl_absorpt_correction_type multi-scan
_exptl_absorpt_process_details sadabs
_exptl_crystal_colour red
_exptl_crystal_density_diffrn 1.351
_exptl_crystal_density_method 'not measured'
_exptl_crystal_description prism
_exptl_crystal_F_000 7600
_exptl_crystal_size_max 0.11
_exptl_crystal_size_mid 0.04
_exptl_crystal_size_min 0.03
_platon_squeeze_details ' '
_refine_diff_density_max 1.679
_refine_diff_density_min -3.630
_refine_diff_density_rms 0.179
_refine_ls_extinction_method none
_refine_ls_goodness_of_fit_ref 0.917
_refine_ls_hydrogen_treatment constr
_refine_ls_matrix_type full
_refine_ls_number_parameters 934
_refine_ls_number_reflns 14668
_refine_ls_number_restraints 79
_refine_ls_restrained_S_all 0.917
_refine_ls_R_factor_all 0.0896
_refine_ls_R_factor_gt 0.0610
_refine_ls_shift/su_max 0.002
_refine_ls_shift/su_mean 0.000
_refine_ls_structure_factor_coef Fsqd
_refine_ls_weighting_details 'calc w=1/[\s^2^(Fo^2^)+(0.1016P)^2^+0.0000P] where P=(Fo^2^+2Fc^2^)/3'
_refine_ls_weighting_scheme calc
_refine_ls_wR_factor_gt 0.1556
_refine_ls_wR_factor_ref 0.1699
_reflns_number_gt 9342
_reflns_number_total 14668
_reflns_threshold_expression >2sigma(I)
_cod_data_source_file ja4115665_si_001.cif
_cod_data_source_block complex_3
_cod_depositor_comments
;
The following automatic conversions were performed:

'_symmetry_cell_setting' value 'Monoclinic' changed to 'monoclinic'
according to
/usr/data/users/saulius/automatic-downloads/current/ACS/lib/dictionaries/cif_core.dic
dictionary named 'cif_core.dic' version 2.4.2 from 2011-04-26.

Automatic conversion script
Id: cif_fix_values 2281 2013-09-26 08:29:07Z andrius 
;
_cod_original_sg_symbol_H-M C2/c
_cod_database_code 4120496

loop_
_symmetry_equiv_pos_as_xyz
'x, y, z'
'-x, y, -z+1/2'
'x+1/2, y+1/2, z'
'-x+1/2, y+1/2, -z+1/2'
'-x, -y, -z'
'x, -y, z-1/2'
'-x+1/2, -y+1/2, -z'
'x+1/2, -y+1/2, z-1/2'

loop_
_atom_site_label
_atom_site_type_symbol
_atom_site_fract_x
_atom_site_fract_y
_atom_site_fract_z
_atom_site_U_iso_or_equiv
_atom_site_adp_type
_atom_site_occupancy
_atom_site_symmetry_multiplicity
_atom_site_calc_flag
_atom_site_refinement_flags
_atom_site_disorder_assembly
_atom_site_disorder_group
Ir1 Ir 0.12324(2) 0.042977(11) 0.98359(3) 0.04753(15) Uani 1 1 d . . .
Ir2 Ir 0.17452(2) 0.156260(12) 0.69404(3) 0.05054(16) Uani 1 1 d . A .
Ir3 Ir 0.27300(3) 0.131551(13) 1.28421(3) 0.05642(18) Uani 1 1 d . . .
Ir4 Ir 0.39014(2) 0.205802(12) 0.98894(3) 0.05148(16) Uani 1 1 d . . .
N1 N 0.1678(4) 0.0691(2) 1.0768(5) 0.048(2) Uani 1 1 d . A .
N2 N 0.2291(4) 0.1041(2) 1.1951(5) 0.048(3) Uani 1 1 d . . .
N3 N 0.2421(5) 0.1720(2) 0.7802(5) 0.052(3) Uani 1 1 d . . .
N4 N 0.3257(4) 0.1926(2) 0.8967(5) 0.042(2) Uani 1 1 d . . .
O1 O 0.1967(3) 0.03903(17) 0.9534(4) 0.0464(18) Uani 1 1 d . A .
O2 O 0.2568(5) 0.0581(2) 0.8990(7) 0.086(3) Uani 1 1 d . A .
O3 O 0.2109(4) 0.11066(19) 0.7028(5) 0.062(2) Uani 1 1 d . A .
O4 O 0.2046(6) 0.0608(2) 0.7275(7) 0.103(5) Uani 1 1 d . A .
O5 O 0.3450(4) 0.1119(2) 1.2636(5) 0.067(2) Uani 1 1 d . . .
O6 O 0.4177(5) 0.1190(3) 1.2258(7) 0.093(4) Uani 1 1 d . . .
O7 O 0.3997(4) 0.1568(2) 1.0084(5) 0.064(2) Uani 1 1 d . . .
O8 O 0.3782(5) 0.1123(2) 1.0542(6) 0.078(3) Uani 1 1 d . . .
B3 B 0.1962(6) 0.1218(3) 0.8623(7) 0.044(3) Uani 1 1 d . A .
H3 H 0.2390 0.1287 0.8713 0.052 Uiso 1 1 calc R . .
B4 B 0.1680(7) 0.1134(3) 0.9418(8) 0.051(3) Uani 1 1 d . . .
H4 H 0.1920 0.1150 1.0030 0.061 Uiso 1 1 calc R A .
B5 B 0.1176(7) 0.0830(3) 0.9116(8) 0.056(4) Uani 1 1 d . A .
B6 B 0.1167(7) 0.0730(4) 0.8159(8) 0.058(4) Uani 1 1 d . . .
H6 H 0.1073 0.0486 0.7946 0.069 Uiso 1 1 calc R A .
B7 B 0.1004(8) 0.1061(4) 0.7597(9) 0.066(5) Uani 1 1 d . A .
H7 H 0.0792 0.1025 0.6979 0.080 Uiso 1 1 calc R . .
B8 B 0.1456(6) 0.1379(3) 0.7835(6) 0.047(3) Uani 1 1 d . . .
B9 B 0.1485(7) 0.1469(3) 0.8819(8) 0.054(4) Uani 1 1 d . A .
H9 H 0.1592 0.1710 0.9046 0.065 Uiso 1 1 calc R . .
B10 B 0.1008(7) 0.1239(3) 0.9128(8) 0.059(4) Uani 1 1 d . A .
H10 H 0.0802 0.1331 0.9551 0.071 Uiso 1 1 calc R . .
B11 B 0.0676(7) 0.0985(4) 0.8296(8) 0.062(4) Uani 1 1 d . A .
H11 H 0.0246 0.0914 0.8161 0.074 Uiso 1 1 calc R . .
B12 B 0.0856(6) 0.1377(3) 0.8130(8) 0.051(3) Uani 1 1 d . A .
H12 H 0.0539 0.1555 0.7899 0.061 Uiso 1 1 calc R . .
B15 B 0.3812(7) 0.1852(3) 1.1573(8) 0.055(4) Uani 1 1 d . . .
H15 H 0.4258 0.1869 1.1739 0.066 Uiso 1 1 calc R . .
B16 B 0.3420(8) 0.1884(4) 1.2236(8) 0.065(5) Uani 1 1 d . . .
H16 H 0.3622 0.1931 1.2853 0.078 Uiso 1 1 calc R . .
B17 B 0.2853(6) 0.1635(3) 1.1991(8) 0.050(3) Uani 1 1 d . . .
B18 B 0.2914(8) 0.1453(3) 1.1139(9) 0.063(4) Uani 1 1 d . . .
H18 H 0.2776 0.1206 1.1008 0.076 Uiso 1 1 calc R . .
B19 B 0.2866(7) 0.1740(3) 1.0414(7) 0.050(3) Uani 1 1 d . . .
H19 H 0.2676 0.1688 0.9795 0.060 Uiso 1 1 calc R . .
B20 B 0.3441(6) 0.1991(3) 1.0666(8) 0.047(3) Uani 1 1 d . . .
B21 B 0.3377(7) 0.2184(3) 1.1555(7) 0.057(4) Uani 1 1 d . . .
H21 H 0.3527 0.2427 1.1711 0.068 Uiso 1 1 calc R . .
B22 B 0.2801(7) 0.2041(4) 1.1787(8) 0.056(4) Uani 1 1 d . . .
H22 H 0.2575 0.2195 1.2089 0.067 Uiso 1 1 calc R . .
B23 B 0.2475(7) 0.1765(3) 1.1086(8) 0.055(4) Uani 1 1 d . . .
H23 H 0.2031 0.1733 1.0913 0.065 Uiso 1 1 calc R . .
B24 B 0.2791(7) 0.2110(3) 1.0802(9) 0.057(4) Uani 1 1 d . . .
H24 H 0.2557 0.2304 1.0453 0.069 Uiso 1 1 calc R . .
C1 C 0.1750(5) 0.0843(3) 0.8786(7) 0.046(3) Uani 1 1 d . A .
C2 C 0.1632(5) 0.0989(3) 0.7923(6) 0.045(3) Uani 1 1 d . A .
C3 C 0.2133(6) 0.0583(3) 0.9119(7) 0.051(3) Uani 1 1 d . . .
C4 C 0.1954(7) 0.0878(3) 0.7382(8) 0.067(4) Uani 1 1 d . . .
C5 C 0.3454(5) 0.1534(3) 1.1828(6) 0.051(3) Uani 1 1 d . . .
C6 C 0.3442(6) 0.1607(3) 1.0886(7) 0.053(3) Uani 1 1 d . . .
C7 C 0.3736(6) 0.1253(3) 1.2276(7) 0.058(3) Uani 1 1 d . . .
C8 C 0.3778(6) 0.1411(3) 1.0473(8) 0.061(4) Uani 1 1 d . . .
C9 C 0.2189(6) 0.0615(3) 1.1130(7) 0.057(3) Uani 1 1 d . . .
H9A H 0.2345 0.0437 1.0960 0.068 Uiso 1 1 calc R A .
C10 C 0.2481(6) 0.0782(3) 1.1723(7) 0.056(3) Uani 1 1 d . A .
H10A H 0.2830 0.0714 1.1983 0.067 Uiso 1 1 calc R . .
C11 C 0.1778(6) 0.1111(3) 1.1610(7) 0.056(3) Uani 1 1 d . A .
H11A H 0.1620 0.1286 1.1785 0.067 Uiso 1 1 calc R . .
C12 C 0.1487(5) 0.0941(3) 1.1036(6) 0.046(3) Uani 1 1 d . . .
H12A H 0.1127 0.1001 1.0808 0.055 Uiso 1 1 calc R A .
C13 C 0.2377(6) 0.1974(3) 0.8203(6) 0.054(3) Uani 1 1 d . . .
H13 H 0.2053 0.2089 0.8074 0.065 Uiso 1 1 calc R . .
C14 C 0.2779(6) 0.2070(3) 0.8783(7) 0.057(3) Uani 1 1 d . . .
H14 H 0.2726 0.2245 0.9075 0.069 Uiso 1 1 calc R . .
C15 C 0.3288(6) 0.1683(3) 0.8521(7) 0.056(3) Uani 1 1 d . . .
H15A H 0.3619 0.1576 0.8615 0.067 Uiso 1 1 calc R . .
C16 C 0.2883(6) 0.1581(3) 0.7949(7) 0.053(3) Uani 1 1 d . . .
H16A H 0.2932 0.1406 0.7651 0.064 Uiso 1 1 calc R . .
C17 C 0.1101(4) -0.0076(2) 0.9970(6) 0.081(9) Uani 0.626(16) 1 d PG A 1
C18 C 0.0924(4) 0.0099(2) 1.0545(5) 0.056(6) Uani 0.626(16) 1 d PGU A 1
C19 C 0.0494(4) 0.03064(19) 1.0150(6) 0.086(12) Uani 0.626(16) 1 d PG A 1
C20 C 0.0406(4) 0.0259(2) 0.9330(6) 0.065(7) Uani 0.626(16) 1 d PG A 1
C21 C 0.0780(4) 0.0022(2) 0.9219(6) 0.075(10) Uani 0.626(16) 1 d PG A 1
C22 C 0.1550(6) -0.0324(3) 1.0129(10) 0.120(14) Uani 0.626(16) 1 d PG A 1
H22A H 0.1718 -0.0336 1.0680 0.180 Uiso 0.626(16) 1 calc PR A 1
H22B H 0.1819 -0.0266 0.9863 0.180 Uiso 0.626(16) 1 calc PR A 1
H22C H 0.1399 -0.0528 0.9943 0.180 Uiso 0.626(16) 1 calc PR A 1
C23 C 0.1153(6) 0.0071(4) 1.1423(7) 0.108(12) Uani 0.626(16) 1 d PG A 1
H23A H 0.0876 0.0127 1.1676 0.163 Uiso 0.626(16) 1 calc PR A 1
H23B H 0.1458 0.0212 1.1595 0.163 Uiso 0.626(16) 1 calc PR A 1
H23C H 0.1269 -0.0144 1.1555 0.163 Uiso 0.626(16) 1 calc PR A 1
C24 C 0.0186(6) 0.0537(3) 1.0533(10) 0.091(10) Uani 0.626(16) 1 d PG A 1
H24A H -0.0050 0.0666 1.0140 0.136 Uiso 0.626(16) 1 calc PR A 1
H24B H 0.0441 0.0671 1.0893 0.136 Uiso 0.626(16) 1 calc PR A 1
H24C H -0.0027 0.0419 1.0810 0.136 Uiso 0.626(16) 1 calc PR A 1
C25 C -0.0014(6) 0.0430(3) 0.8689(9) 0.132(17) Uani 0.626(16) 1 d PG A 1
H25A H -0.0008 0.0653 0.8805 0.198 Uiso 0.626(16) 1 calc PR A 1
H25B H -0.0369 0.0345 0.8658 0.198 Uiso 0.626(16) 1 calc PR A 1
H25C H 0.0071 0.0398 0.8199 0.198 Uiso 0.626(16) 1 calc PR A 1
C26 C 0.0829(7) -0.0103(3) 0.8439(8) 0.18(2) Uani 0.626(16) 1 d PG A 1
H26A H 0.0998 0.0056 0.8192 0.265 Uiso 0.626(16) 1 calc PR A 1
H26B H 0.0473 -0.0151 0.8110 0.265 Uiso 0.626(16) 1 calc PR A 1
H26C H 0.1048 -0.0292 0.8521 0.265 Uiso 0.626(16) 1 calc PR A 1
C17' C 0.1089(4) -0.0016(2) 1.0465(6) 0.057(10) Uani 0.374(16) 1 d PGU A 2
C18' C 0.0717(4) 0.0233(2) 1.0541(5) 0.061(13) Uani 0.374(16) 1 d PG A 2
C19' C 0.0410(4) 0.03248(19) 0.9769(6) 0.052(11) Uani 0.374(16) 1 d PGU A 2
C20' C 0.0591(4) 0.0133(2) 0.9215(5) 0.047(11) Uani 0.374(16) 1 d PGU A 2
C21' C 0.1011(4) -0.0078(2) 0.9646(6) 0.040(9) Uani 0.374(16) 1 d PGU A 2
C22' C 0.1495(6) -0.0185(4) 1.1138(9) 0.095(16) Uani 0.374(16) 1 d PG A 2
H22D H 0.1835 -0.0072 1.1265 0.143 Uiso 0.374(16) 1 calc PR A 2
H22E H 0.1553 -0.0399 1.0984 0.143 Uiso 0.374(16) 1 calc PR A 2
H22F H 0.1353 -0.0190 1.1587 0.143 Uiso 0.374(16) 1 calc PR A 2
C23' C 0.0660(7) 0.0375(3) 1.1309(8) 0.068(10) Uani 0.374(16) 1 d PGU A 2
H23D H 0.0413 0.0247 1.1505 0.102 Uiso 0.374(16) 1 calc PR A 2
H23E H 0.0520 0.0588 1.1218 0.102 Uiso 0.374(16) 1 calc PR A 2
H23F H 0.1009 0.0379 1.1684 0.102 Uiso 0.374(16) 1 calc PR A 2
C24' C -0.0033(5) 0.0581(3) 0.9570(10) 0.064(10) Uani 0.374(16) 1 d PGU A 2
H24D H -0.0339 0.0503 0.9173 0.097 Uiso 0.374(16) 1 calc PR A 2
H24E H 0.0109 0.0769 0.9384 0.097 Uiso 0.374(16) 1 calc PR A 2
H24F H -0.0145 0.0633 1.0030 0.097 Uiso 0.374(16) 1 calc PR A 2
C25' C 0.0376(6) 0.0149(4) 0.8325(7) 0.087(13) Uani 0.374(16) 1 d PGU A 2
H25D H 0.0668 0.0110 0.8091 0.131 Uiso 0.374(16) 1 calc PR A 2
H25E H 0.0227 0.0357 0.8176 0.131 Uiso 0.374(16) 1 calc PR A 2
H25F H 0.0097 -0.0008 0.8150 0.131 Uiso 0.374(16) 1 calc PR A 2
C26' C 0.1320(7) -0.0324(3) 0.9294(10) 0.068(10) Uani 0.374(16) 1 d PGU A 2
H26D H 0.1704 -0.0282 0.9469 0.103 Uiso 0.374(16) 1 calc PR A 2
H26E H 0.1203 -0.0311 0.8735 0.103 Uiso 0.374(16) 1 calc PR A 2
H26F H 0.1247 -0.0534 0.9458 0.103 Uiso 0.374(16) 1 calc PR A 2
C27 C 0.0989(7) 0.1713(4) 0.6171(7) 0.074(5) Uani 1 1 d . . .
C28 C 0.1350(6) 0.1972(3) 0.6392(7) 0.059(3) Uani 1 1 d . A .
C29 C 0.1771(6) 0.1923(3) 0.6044(7) 0.059(4) Uani 1 1 d . . .
C30 C 0.1717(8) 0.1627(4) 0.5720(7) 0.077(5) Uani 1 1 d . A .
C31 C 0.1226(8) 0.1484(4) 0.5811(7) 0.084(5) Uani 1 1 d . A .
C32 C 0.0445(8) 0.1686(6) 0.6237(12) 0.138(11) Uani 1 1 d . A .
H32A H 0.0214 0.1832 0.5881 0.207 Uiso 1 1 calc R . .
H32B H 0.0438 0.1737 0.6762 0.207 Uiso 1 1 calc R . .
H32C H 0.0317 0.1473 0.6114 0.207 Uiso 1 1 calc R . .
C33 C 0.1239(8) 0.2281(4) 0.6689(9) 0.093(6) Uani 1 1 d . . .
H33A H 0.1554 0.2415 0.6761 0.139 Uiso 1 1 calc R A .
H33B H 0.1154 0.2253 0.7180 0.139 Uiso 1 1 calc R . .
H33C H 0.0936 0.2379 0.6322 0.139 Uiso 1 1 calc R . .
C34 C 0.2216(9) 0.2143(5) 0.6087(15) 0.132(9) Uani 1 1 d . A .
H34A H 0.2555 0.2041 0.6340 0.198 Uiso 1 1 calc R . .
H34B H 0.2168 0.2328 0.6380 0.198 Uiso 1 1 calc R . .
H34C H 0.2220 0.2206 0.5569 0.198 Uiso 1 1 calc R . .
C35 C 0.2040(10) 0.1457(5) 0.5274(10) 0.121(9) Uani 1 1 d . . .
H35A H 0.1874 0.1483 0.4725 0.181 Uiso 1 1 calc R A .
H35B H 0.2055 0.1234 0.5404 0.181 Uiso 1 1 calc R . .
H35C H 0.2403 0.1542 0.5402 0.181 Uiso 1 1 calc R . .
C36 C 0.1000(11) 0.1192(4) 0.5463(11) 0.127(9) Uani 1 1 d . . .
H36A H 0.0760 0.1106 0.5748 0.191 Uiso 1 1 calc R A .
H36B H 0.1288 0.1043 0.5476 0.191 Uiso 1 1 calc R . .
H36C H 0.0800 0.1230 0.4931 0.191 Uiso 1 1 calc R . .
C37 C 0.2260(8) 0.1172(3) 1.3656(8) 0.073(5) Uani 1 1 d . . .
C38 C 0.2806(8) 0.1133(4) 1.4019(7) 0.075(4) Uani 1 1 d U . .
C39 C 0.3074(9) 0.1436(5) 1.4041(9) 0.089(6) Uani 1 1 d . . .
C40 C 0.2695(9) 0.1661(4) 1.3701(9) 0.089(6) Uani 1 1 d . . .
C41 C 0.2189(8) 0.1490(4) 1.3440(8) 0.078(5) Uani 1 1 d . . .
C42 C 0.1860(10) 0.0924(5) 1.3502(11) 0.119(9) Uani 1 1 d . . .
H42A H 0.1754 0.0878 1.3970 0.178 Uiso 1 1 calc R . .
H42B H 0.2011 0.0737 1.3331 0.178 Uiso 1 1 calc R . .
H42C H 0.1547 0.0993 1.3101 0.178 Uiso 1 1 calc R . .
C43 C 0.3105(12) 0.0844(6) 1.4323(14) 0.157(10) Uani 1 1 d U . .
H43A H 0.2915 0.0662 1.4052 0.236 Uiso 1 1 calc R . .
H43B H 0.3132 0.0825 1.4871 0.236 Uiso 1 1 calc R . .
H43C H 0.3463 0.0854 1.4247 0.236 Uiso 1 1 calc R . .
C44 C 0.3672(10) 0.1493(8) 1.4363(12) 0.182(16) Uani 1 1 d . . .
H44A H 0.3748 0.1544 1.4909 0.273 Uiso 1 1 calc R . .
H44B H 0.3782 0.1668 1.4091 0.273 Uiso 1 1 calc R . .
H44C H 0.3869 0.1305 1.4297 0.273 Uiso 1 1 calc R . .
C45 C 0.2798(11) 0.1988(4) 1.3743(10) 0.127(10) Uani 1 1 d . . .
H45A H 0.2826 0.2062 1.4264 0.191 Uiso 1 1 calc R . .
H45B H 0.2505 0.2098 1.3383 0.191 Uiso 1 1 calc R . .
H45C H 0.3133 0.2030 1.3612 0.191 Uiso 1 1 calc R . .
C46 C 0.1646(10) 0.1633(6) 1.3124(11) 0.135(9) Uani 1 1 d . . .
H46A H 0.1385 0.1467 1.2927 0.202 Uiso 1 1 calc R . .
H46B H 0.1656 0.1777 1.2709 0.202 Uiso 1 1 calc R . .
H46C H 0.1543 0.1747 1.3531 0.202 Uiso 1 1 calc R . .
C47 C 0.4526(8) 0.2354(5) 1.0541(8) 0.086(6) Uani 1 1 d D . .
C48 C 0.4743(7) 0.2173(4) 1.0072(17) 0.114(9) Uani 1 1 d . . .
C49 C 0.4467(8) 0.2254(4) 0.9237(11) 0.084(5) Uani 1 1 d . . .
C50 C 0.4093(7) 0.2457(4) 0.9303(10) 0.078(5) Uani 1 1 d . . .
C51 C 0.4146(6) 0.2527(3) 1.0106(9) 0.067(4) Uani 1 1 d . . .
C52 C 0.4756(9) 0.2371(5) 1.1354(10) 0.132(8) Uani 1 1 d DU . .
H52A H 0.4908 0.2579 1.1490 0.198 Uiso 1 1 calc R . .
H52B H 0.5038 0.2213 1.1509 0.198 Uiso 1 1 calc R . .
H52C H 0.4479 0.2331 1.1618 0.198 Uiso 1 1 calc R . .
C53 C 0.5158(9) 0.1931(5) 1.0387(18) 0.160(13) Uani 1 1 d . . .
H53A H 0.5476 0.2032 1.0714 0.239 Uiso 1 1 calc R . .
H53B H 0.5253 0.1824 0.9964 0.239 Uiso 1 1 calc R . .
H53C H 0.5018 0.1780 1.0688 0.239 Uiso 1 1 calc R . .
C54 C 0.4604(8) 0.2113(5) 0.8560(11) 0.106(7) Uani 1 1 d . . .
H54A H 0.4283 0.2105 0.8128 0.160 Uiso 1 1 calc R . .
H54B H 0.4740 0.1901 0.8687 0.160 Uiso 1 1 calc R . .
H54C H 0.4877 0.2240 0.8422 0.160 Uiso 1 1 calc R . .
C55 C 0.3694(7) 0.2623(4) 0.8626(10) 0.091(5) Uani 1 1 d . . .
H55A H 0.3847 0.2822 0.8518 0.136 Uiso 1 1 calc R . .
H55B H 0.3359 0.2663 0.8761 0.136 Uiso 1 1 calc R . .
H55C H 0.3623 0.2490 0.8172 0.136 Uiso 1 1 calc R . .
C56 C 0.3862(9) 0.2792(4) 1.0386(11) 0.099(6) Uani 1 1 d . . .
H56A H 0.3824 0.2742 1.0897 0.149 Uiso 1 1 calc R . .
H56B H 0.3507 0.2821 1.0032 0.149 Uiso 1 1 calc R . .
H56C H 0.4069 0.2985 1.0410 0.149 Uiso 1 1 calc R . .
O9 O 0.0441(7) 0.1628(4) 0.0842(8) 0.136(6) Uani 1 1 d . . .
O10 O 0.2386(11) 0.9874(5) 0.8020(12) 0.215(10) Uani 1 1 d U . .
O11 O 0.4609(10) 0.2971(6) 0.5744(12) 0.219(11) Uani 1 1 d . . .

loop_
_atom_site_aniso_label
_atom_site_aniso_U_11
_atom_site_aniso_U_22
_atom_site_aniso_U_33
_atom_site_aniso_U_23
_atom_site_aniso_U_13
_atom_site_aniso_U_12
Ir1 0.0603(4) 0.0357(3) 0.0475(3) -0.0016(2) 0.0160(2) -0.0100(2)
Ir2 0.0659(4) 0.0474(3) 0.0397(3) -0.0025(2) 0.0165(2) -0.0108(2)
Ir3 0.0745(5) 0.0534(3) 0.0395(3) -0.0002(2) 0.0119(3) -0.0162(3)
Ir4 0.0513(4) 0.0497(3) 0.0542(3) -0.0002(2) 0.0154(3) -0.0081(2)
N1 0.054(7) 0.046(5) 0.043(5) 0.003(4) 0.013(5) 0.000(4)
N2 0.064(8) 0.043(5) 0.032(5) 0.004(4) 0.005(5) -0.020(5)
N3 0.054(8) 0.060(6) 0.045(5) -0.008(5) 0.019(5) -0.012(5)
N4 0.047(7) 0.043(5) 0.044(5) 0.004(4) 0.022(4) -0.005(4)
O1 0.047(5) 0.045(4) 0.052(4) 0.001(3) 0.022(4) -0.004(3)
O2 0.091(10) 0.057(6) 0.125(9) 0.019(6) 0.057(8) 0.013(5)
O3 0.091(8) 0.041(5) 0.056(5) -0.007(4) 0.022(5) -0.001(4)
O4 0.172(14) 0.050(6) 0.122(9) -0.016(6) 0.100(10) -0.027(6)
O5 0.056(7) 0.075(6) 0.060(5) 0.007(5) 0.000(5) -0.001(5)
O6 0.063(9) 0.120(10) 0.097(8) 0.042(7) 0.024(7) 0.006(7)
O7 0.077(7) 0.052(5) 0.064(5) 0.000(4) 0.018(5) -0.001(4)
O8 0.112(10) 0.054(6) 0.078(7) 0.007(5) 0.042(6) 0.004(5)
B3 0.051(9) 0.040(7) 0.039(7) -0.005(5) 0.012(6) -0.009(5)
B4 0.062(11) 0.047(8) 0.049(7) -0.003(6) 0.026(7) -0.008(6)
B5 0.078(12) 0.034(7) 0.044(7) 0.010(6) -0.006(7) -0.010(6)
B6 0.061(11) 0.065(9) 0.050(8) -0.006(7) 0.020(7) -0.024(7)
B7 0.085(14) 0.070(10) 0.047(8) -0.006(7) 0.023(8) -0.040(9)
B8 0.054(10) 0.064(9) 0.021(5) 0.019(5) 0.006(6) -0.013(6)
B9 0.068(11) 0.040(7) 0.052(8) 0.002(6) 0.013(7) -0.013(6)
B10 0.083(13) 0.054(9) 0.048(8) 0.008(6) 0.031(8) 0.016(7)
B11 0.044(10) 0.080(11) 0.052(8) 0.025(7) -0.003(7) -0.015(7)
B12 0.050(10) 0.059(8) 0.048(7) 0.020(6) 0.020(7) 0.010(6)
B15 0.071(12) 0.032(7) 0.064(9) -0.007(6) 0.024(8) 0.000(6)
B16 0.083(14) 0.070(10) 0.035(7) -0.011(7) 0.001(8) -0.024(8)
B17 0.057(10) 0.046(8) 0.050(7) 0.003(6) 0.019(7) -0.025(6)
B18 0.086(13) 0.043(8) 0.050(8) -0.001(6) 0.000(8) -0.003(7)
B19 0.065(11) 0.044(7) 0.040(7) -0.012(6) 0.013(7) -0.018(6)
B20 0.035(8) 0.058(8) 0.052(7) -0.004(6) 0.016(6) -0.016(6)
B21 0.083(13) 0.053(8) 0.039(7) -0.016(6) 0.024(7) -0.022(7)
B22 0.065(11) 0.060(9) 0.044(7) -0.014(6) 0.018(7) -0.013(7)
B23 0.052(10) 0.058(9) 0.055(8) 0.005(7) 0.018(7) -0.005(7)
B24 0.070(12) 0.047(8) 0.056(8) 0.001(6) 0.019(8) -0.009(7)
C1 0.049(8) 0.039(6) 0.049(6) -0.006(5) 0.012(5) -0.003(5)
C2 0.054(9) 0.046(6) 0.044(6) -0.005(5) 0.026(6) -0.007(5)
C3 0.061(10) 0.037(6) 0.063(7) -0.011(5) 0.032(7) -0.017(5)
C4 0.102(13) 0.047(8) 0.070(8) -0.013(6) 0.053(9) -0.026(7)
C5 0.056(9) 0.049(7) 0.040(6) -0.005(5) 0.000(6) -0.011(5)
C6 0.067(9) 0.041(6) 0.043(6) -0.001(5) 0.002(6) -0.009(5)
C7 0.057(11) 0.067(8) 0.062(8) 0.004(6) 0.034(7) -0.016(7)
C8 0.057(10) 0.059(8) 0.070(8) -0.007(7) 0.022(7) -0.023(6)
C9 0.072(11) 0.049(7) 0.055(7) 0.011(6) 0.026(7) 0.003(6)
C10 0.081(11) 0.040(7) 0.043(6) 0.006(5) 0.008(6) 0.003(6)
C11 0.072(11) 0.051(7) 0.051(7) 0.004(6) 0.027(7) -0.001(6)
C12 0.044(8) 0.056(7) 0.034(6) 0.000(5) 0.007(5) -0.007(5)
C13 0.078(10) 0.045(7) 0.034(6) -0.005(5) 0.004(6) -0.017(6)
C14 0.075(11) 0.048(7) 0.055(7) -0.008(6) 0.030(7) -0.015(6)
C15 0.067(10) 0.061(8) 0.044(7) -0.006(6) 0.025(7) -0.006(6)
C16 0.057(10) 0.058(7) 0.047(7) -0.007(6) 0.019(6) -0.005(6)
C17 0.11(3) 0.057(17) 0.08(2) -0.011(13) 0.037(18) -0.037(15)
C18 0.045(10) 0.066(10) 0.061(9) 0.013(8) 0.021(7) -0.019(8)
C19 0.08(2) 0.063(17) 0.14(3) -0.053(18) 0.09(2) -0.031(15)
C20 0.09(2) 0.031(11) 0.072(17) 0.007(11) 0.024(14) -0.019(11)
C21 0.11(3) 0.073(18) 0.059(16) -0.001(13) 0.045(16) -0.050(19)
C22 0.15(4) 0.071(19) 0.16(3) 0.03(2) 0.08(3) 0.019(19)
C23 0.13(3) 0.13(3) 0.074(18) 0.016(17) 0.038(19) -0.03(2)
C24 0.10(3) 0.053(13) 0.14(3) -0.001(14) 0.08(2) -0.031(14)
C25 0.09(3) 0.12(3) 0.15(3) 0.05(2) -0.04(2) -0.06(2)
C26 0.22(6) 0.10(3) 0.22(5) -0.09(3) 0.09(4) -0.09(3)
C17' 0.058(18) 0.033(14) 0.082(18) 0.007(14) 0.022(15) 0.015(13)
C18' 0.04(2) 0.037(19) 0.10(3) 0.04(2) 0.02(2) 0.021(17)
C19' 0.047(14) 0.049(13) 0.065(14) 0.010(9) 0.022(9) -0.005(9)
C20' 0.062(19) 0.050(18) 0.039(14) -0.018(13) 0.031(13) -0.019(14)
C21' 0.055(16) 0.022(12) 0.031(15) 0.007(10) -0.010(12) -0.001(11)
C22' 0.08(4) 0.11(4) 0.10(4) 0.04(3) 0.04(3) 0.02(3)
C23' 0.09(2) 0.071(17) 0.053(15) -0.019(13) 0.035(14) -0.015(14)
C24' 0.049(17) 0.063(16) 0.083(18) 0.000(14) 0.021(14) -0.012(13)
C25' 0.09(2) 0.09(2) 0.065(18) -0.009(15) -0.007(15) -0.010(16)
C26' 0.083(19) 0.043(14) 0.075(17) -0.017(13) 0.014(14) 0.006(13)
C27 0.076(12) 0.107(12) 0.027(6) 0.017(7) -0.009(6) -0.018(9)
C28 0.075(11) 0.052(7) 0.045(7) -0.003(5) 0.009(7) -0.007(6)
C29 0.083(11) 0.052(7) 0.048(7) 0.015(6) 0.028(7) -0.020(6)
C30 0.119(16) 0.083(11) 0.046(7) 0.010(7) 0.054(9) 0.011(9)
C31 0.130(17) 0.076(10) 0.034(7) -0.007(7) 0.003(8) -0.014(10)
C32 0.049(13) 0.25(3) 0.104(15) 0.091(17) 0.000(11) -0.022(14)
C33 0.112(17) 0.083(11) 0.071(10) -0.016(9) 0.006(10) 0.017(10)
C34 0.103(19) 0.100(15) 0.19(3) 0.045(16) 0.031(17) -0.026(12)
C35 0.18(3) 0.119(16) 0.081(12) -0.001(11) 0.066(14) 0.046(16)
C36 0.21(3) 0.067(11) 0.081(12) -0.014(10) 0.001(15) -0.013(13)
C37 0.101(14) 0.068(9) 0.058(8) -0.026(7) 0.035(9) -0.031(8)
C38 0.116(13) 0.087(10) 0.023(5) 0.006(6) 0.022(7) -0.010(8)
C39 0.100(16) 0.110(14) 0.055(9) -0.036(9) 0.020(9) -0.032(11)
C40 0.130(19) 0.094(13) 0.052(9) -0.025(8) 0.038(10) -0.040(12)
C41 0.117(16) 0.070(10) 0.053(8) -0.004(7) 0.036(9) 0.019(9)
C42 0.15(2) 0.131(17) 0.105(14) -0.047(12) 0.083(14) -0.072(15)
C43 0.19(2) 0.166(17) 0.110(14) 0.024(13) 0.036(14) -0.012(15)
C44 0.13(2) 0.31(4) 0.075(13) -0.001(19) -0.026(14) -0.13(3)
C45 0.25(3) 0.074(12) 0.090(13) -0.015(10) 0.093(17) -0.038(15)
C46 0.12(2) 0.21(3) 0.068(12) -0.030(14) 0.017(12) 0.023(19)
C47 0.090(15) 0.115(15) 0.049(8) 0.001(9) 0.012(9) -0.053(12)
C48 0.043(11) 0.058(10) 0.22(3) 0.036(13) -0.002(14) -0.013(7)
C49 0.076(13) 0.068(10) 0.096(12) 0.002(9) 0.002(10) -0.026(8)
C50 0.067(12) 0.063(9) 0.113(13) 0.035(9) 0.043(9) -0.029(8)
C51 0.056(10) 0.065(9) 0.084(10) -0.019(8) 0.024(8) -0.025(7)
C52 0.119(15) 0.130(14) 0.145(15) 0.002(12) 0.030(12) -0.056(12)
C53 0.075(16) 0.069(12) 0.30(4) 0.013(17) 0.00(2) 0.004(10)
C54 0.067(14) 0.150(18) 0.113(15) -0.042(13) 0.042(11) -0.014(12)
C55 0.085(14) 0.095(12) 0.085(11) 0.021(9) 0.011(10) -0.022(10)
C56 0.14(2) 0.061(10) 0.106(14) -0.007(9) 0.052(13) -0.018(10)
O9 0.158(17) 0.162(15) 0.089(9) 0.003(9) 0.033(10) -0.042(12)
O10 0.275(19) 0.188(15) 0.175(15) 0.011(12) 0.044(14) 0.080(14)
O11 0.25(3) 0.25(2) 0.161(17) 0.130(17) 0.060(18) 0.04(2)

loop_
_atom_type_symbol
_atom_type_description
_atom_type_scat_dispersion_real
_atom_type_scat_dispersion_imag
_atom_type_scat_source
C C 0.0181 0.0091 'International Tables Vol C Tables 4.2.6.8 and 6.1.1.4'
H H 0.0000 0.0000 'International Tables Vol C Tables 4.2.6.8 and 6.1.1.4'
B B 0.0090 0.0039 'International Tables Vol C Tables 4.2.6.8 and 6.1.1.4'
N N 0.0311 0.0180 'International Tables Vol C Tables 4.2.6.8 and 6.1.1.4'
O O 0.0492 0.0322 'International Tables Vol C Tables 4.2.6.8 and 6.1.1.4'
Ir Ir -4.7710 6.5667 'International Tables Vol C Tables 4.2.6.8 and 6.1.1.4'

loop_
_geom_angle_atom_site_label_1
_geom_angle_atom_site_label_2
_geom_angle_atom_site_label_3
_geom_angle
N1 Ir1 O1 84.8(4)
N1 Ir1 B5 89.8(4)
O1 Ir1 B5 80.0(5)
N1 Ir1 C19' 118.8(4)
O1 Ir1 C19' 155.9(3)
B5 Ir1 C19' 103.1(5)
N1 Ir1 C20' 156.5(4)
O1 Ir1 C20' 116.1(4)
B5 Ir1 C20' 103.7(5)
C19' Ir1 C20' 39.80(16)
N1 Ir1 C18 94.7(3)
O1 Ir1 C18 126.2(4)
B5 Ir1 C18 153.7(6)
C19' Ir1 C18 52.35(19)
C20' Ir1 C18 64.9(2)
N1 Ir1 C19 104.5(4)
O1 Ir1 C19 161.6(3)
B5 Ir1 C19 115.3(6)
C19' Ir1 C19 17.67(7)
C20' Ir1 C19 52.4(2)
C18 Ir1 C19 38.58(15)
N1 Ir1 C17 120.1(4)
O1 Ir1 C17 97.2(3)
B5 Ir1 C17 149.8(5)
C19' Ir1 C17 67.8(2)
C20' Ir1 C17 50.29(19)
C18 Ir1 C17 38.46(16)
C19 Ir1 C17 64.4(2)
N1 Ir1 C20 140.6(4)
O1 Ir1 C20 134.6(4)
B5 Ir1 C20 96.4(5)
C19' Ir1 C20 22.09(9)
C20' Ir1 C20 20.64(9)
C18 Ir1 C20 64.3(2)
C19 Ir1 C20 38.39(15)
C17 Ir1 C20 64.1(2)
N1 Ir1 C21 157.6(4)
O1 Ir1 C21 101.4(3)
B5 Ir1 C21 112.4(5)
C19' Ir1 C21 55.0(2)
C20' Ir1 C21 17.77(7)
C18 Ir1 C21 64.2(2)
C19 Ir1 C21 64.2(2)
C17 Ir1 C21 38.21(15)
C20 Ir1 C21 38.16(15)
N1 Ir1 C18' 91.5(4)
O1 Ir1 C18' 145.9(4)
B5 Ir1 C18' 134.0(6)
C19' Ir1 C18' 38.90(15)
C20' Ir1 C18' 65.2(2)
C18 Ir1 C18' 20.26(8)
C19 Ir1 C18' 21.92(9)
C17 Ir1 C18' 55.8(2)
C20 Ir1 C18' 56.9(2)
C21 Ir1 C18' 71.2(2)
N1 Ir1 C21' 134.6(4)
O1 Ir1 C21' 95.4(3)
B5 Ir1 C21' 135.1(5)
C19' Ir1 C21' 65.2(2)
C20' Ir1 C21' 38.84(15)
C18 Ir1 C21' 49.51(19)
C19 Ir1 C21' 66.6(2)
C17 Ir1 C21' 14.67(6)
C20 Ir1 C21' 55.9(2)
C21 Ir1 C21' 24.35(10)
C18' Ir1 C21' 63.8(2)
B8 Ir2 N3 87.0(5)
B8 Ir2 C28 115.9(6)
N3 Ir2 C28 106.4(5)
B8 Ir2 C31 114.1(6)
N3 Ir2 C31 158.8(6)
C28 Ir2 C31 65.6(6)
B8 Ir2 O3 81.1(5)
N3 Ir2 O3 88.4(4)
C28 Ir2 O3 157.4(4)
C31 Ir2 O3 94.5(5)
B8 Ir2 C27 99.0(6)
N3 Ir2 C27 143.4(5)
C28 Ir2 C27 38.9(5)
C31 Ir2 C27 37.9(6)
O3 Ir2 C27 128.1(5)
B8 Ir2 C30 152.9(6)
N3 Ir2 C30 119.7(6)
C28 Ir2 C30 63.2(5)
C31 Ir2 C30 39.2(7)
O3 Ir2 C30 94.8(5)
C27 Ir2 C30 62.6(6)
B8 Ir2 C29 153.3(6)
N3 Ir2 C29 97.7(5)
C28 Ir2 C29 37.6(5)
C31 Ir2 C29 63.6(6)
O3 Ir2 C29 125.1(4)
C27 Ir2 C29 62.1(5)
C30 Ir2 C29 36.2(5)
N2 Ir3 C41 107.1(6)
N2 Ir3 B17 87.6(4)
C41 Ir3 B17 112.8(6)
N2 Ir3 C40 145.7(7)
C41 Ir3 C40 40.0(7)
B17 Ir3 C40 97.1(6)
N2 Ir3 O5 88.1(4)
C41 Ir3 O5 160.1(5)
B17 Ir3 O5 79.8(5)
C40 Ir3 O5 126.3(7)
N2 Ir3 C39 154.7(6)
C41 Ir3 C39 63.9(7)
B17 Ir3 C39 117.7(6)
C40 Ir3 C39 37.5(7)
O5 Ir3 C39 96.9(6)
N2 Ir3 C38 115.8(5)
C41 Ir3 C38 62.5(6)
B17 Ir3 C38 156.6(6)
C40 Ir3 C38 64.0(6)
O5 Ir3 C38 99.7(6)
C39 Ir3 C38 38.9(6)
N2 Ir3 C37 94.3(4)
C41 Ir3 C37 37.7(6)
B17 Ir3 C37 149.3(7)
C40 Ir3 C37 65.0(6)
O5 Ir3 C37 130.8(6)
C39 Ir3 C37 63.8(6)
C38 Ir3 C37 36.6(6)
B20 Ir4 N4 91.2(4)
B20 Ir4 C51 101.7(6)
N4 Ir4 C51 122.6(5)
B20 Ir4 O7 79.4(5)
N4 Ir4 O7 84.3(4)
C51 Ir4 O7 152.8(6)
B20 Ir4 C50 133.9(6)
N4 Ir4 C50 93.5(5)
C51 Ir4 C50 40.0(6)
O7 Ir4 C50 146.7(6)
B20 Ir4 C47 101.2(6)
N4 Ir4 C47 156.9(5)
C51 Ir4 C47 36.0(7)
O7 Ir4 C47 116.9(7)
C50 Ir4 C47 63.9(6)
B20 Ir4 C48 131.2(9)
N4 Ir4 C48 137.3(8)
C51 Ir4 C48 61.1(7)
O7 Ir4 C48 97.4(5)
C50 Ir4 C48 62.5(7)
C47 Ir4 C48 37.1(8)
B20 Ir4 C49 164.2(6)
N4 Ir4 C49 100.0(5)
C51 Ir4 C49 62.8(6)
O7 Ir4 C49 112.7(6)
C50 Ir4 C49 35.0(6)
C47 Ir4 C49 64.6(6)
C48 Ir4 C49 40.1(8)
C12 N1 C9 115.6(11)
C12 N1 Ir1 123.1(9)
C9 N1 Ir1 121.3(8)
C10 N2 C11 116.8(10)
C10 N2 Ir3 122.9(9)
C11 N2 Ir3 120.1(8)
C16 N3 C13 118.1(12)
C16 N3 Ir2 122.8(8)
C13 N3 Ir2 119.0(10)
C15 N4 C14 114.1(11)
C15 N4 Ir4 121.7(9)
C14 N4 Ir4 124.1(8)
C3 O1 Ir1 124.9(8)
C4 O3 Ir2 122.2(10)
C7 O5 Ir3 124.7(10)
C8 O7 Ir4 125.9(10)
C2 B3 B9 105.7(10)
C2 B3 C1 57.4(7)
B9 B3 C1 104.9(9)
C2 B3 B8 59.9(8)
B9 B3 B8 61.2(8)
C1 B3 B8 106.7(9)
C2 B3 B4 104.7(9)
B9 B3 B4 60.2(8)
C1 B3 B4 58.1(7)
B8 B3 B4 109.9(10)
C1 B4 B10 105.1(10)
C1 B4 B9 103.8(9)
B10 B4 B9 60.8(9)
C1 B4 B3 58.9(7)
B10 B4 B3 107.0(10)
B9 B4 B3 57.9(8)
C1 B4 B5 58.9(8)
B10 B4 B5 60.8(9)
B9 B4 B5 109.0(11)
B3 B4 B5 108.2(9)
C1 B5 B6 57.6(8)
C1 B5 B10 101.8(9)
B6 B5 B10 107.7(10)
C1 B5 B11 101.4(10)
B6 B5 B11 58.0(9)
B10 B5 B11 62.2(9)
C1 B5 B4 58.0(8)
B6 B5 B4 106.6(10)
B10 B5 B4 57.5(9)
B11 B5 B4 106.6(9)
C1 B5 Ir1 107.9(9)
B6 B5 Ir1 112.5(9)
B10 B5 Ir1 138.4(10)
B11 B5 Ir1 135.2(10)
B4 B5 Ir1 117.5(8)
C1 B6 B7 101.3(10)
C1 B6 B11 106.4(10)
B7 B6 B11 59.9(9)
C1 B6 C2 56.1(7)
B7 B6 C2 54.8(9)
B11 B6 C2 102.4(10)
C1 B6 B5 60.3(8)
B7 B6 B5 108.3(11)
B11 B6 B5 62.0(9)
C2 B6 B5 104.6(10)
C2 B7 B6 64.0(10)
C2 B7 B11 110.1(11)
B6 B7 B11 60.5(9)
C2 B7 B12 107.1(11)
B6 B7 B12 111.1(10)
B11 B7 B12 61.5(9)
C2 B7 B8 61.1(9)
B6 B7 B8 116.3(12)
B11 B7 B8 112.9(11)
B12 B7 B8 60.3(8)
C2 B8 B7 54.8(9)
C2 B8 B12 101.5(9)
B7 B8 B12 59.5(9)
C2 B8 B3 55.7(7)
B7 B8 B3 101.3(10)
B12 B8 B3 105.9(8)
C2 B8 B9 100.1(8)
B7 B8 B9 104.8(9)
B12 B8 B9 60.9(8)
B3 B8 B9 58.0(7)
C2 B8 Ir2 106.9(8)
B7 B8 Ir2 116.6(8)
B12 B8 Ir2 138.9(9)
B3 B8 Ir2 114.6(9)
B9 B8 Ir2 138.4(9)
B3 B9 B10 108.3(10)
B3 B9 B4 61.9(8)
B10 B9 B4 58.3(8)
B3 B9 B8 60.8(8)
B10 B9 B8 109.9(10)
B4 B9 B8 110.9(10)
B3 B9 B12 106.5(10)
B10 B9 B12 61.5(8)
B4 B9 B12 107.4(10)
B8 B9 B12 58.8(8)
B4 B10 B9 60.9(9)
B4 B10 B5 61.8(8)
B9 B10 B5 109.9(11)
B4 B10 B12 108.2(10)
B9 B10 B12 60.0(8)
B5 B10 B12 106.7(9)
B4 B10 B11 107.5(10)
B9 B10 B11 106.1(9)
B5 B10 B11 59.2(8)
B12 B10 B11 57.6(8)
B7 B11 B6 59.6(10)
B7 B11 B12 60.0(8)
B6 B11 B12 109.1(11)
B7 B11 B5 106.4(12)
B6 B11 B5 59.9(9)
B12 B11 B5 108.5(10)
B7 B11 B10 105.6(10)
B6 B11 B10 106.3(11)
B12 B11 B10 60.4(8)
B5 B11 B10 58.6(8)
B7 B12 B8 60.2(8)
B7 B12 B11 58.5(8)
B8 B12 B11 110.2(11)
B7 B12 B9 104.9(11)
B8 B12 B9 60.4(8)
B11 B12 B9 108.5(10)
B7 B12 B10 105.8(10)
B8 B12 B10 108.8(10)
B11 B12 B10 62.1(8)
B9 B12 B10 58.5(8)
C6 B15 B20 58.0(8)
C6 B15 B16 103.1(11)
B20 B15 B16 109.4(12)
C6 B15 C5 59.3(7)
B20 B15 C5 107.8(11)
B16 B15 C5 56.6(8)
C6 B15 B21 103.9(11)
B20 B15 B21 62.4(8)
B16 B15 B21 58.9(8)
C5 B15 B21 103.8(11)
C5 B16 B22 107.0(10)
C5 B16 B21 110.0(10)
B22 B16 B21 60.8(9)
C5 B16 B15 61.8(8)
B22 B16 B15 109.9(11)
B21 B16 B15 61.5(9)
C5 B16 B17 59.6(8)
B22 B16 B17 60.8(9)
B21 B16 B17 111.7(11)
B15 B16 B17 111.8(10)
C5 B17 B23 103.1(9)
C5 B17 B18 56.2(8)
B23 B17 B18 59.1(8)
C5 B17 B22 103.4(9)
B23 B17 B22 60.2(8)
B18 B17 B22 105.6(9)
C5 B17 B16 57.5(9)
B23 B17 B16 105.1(9)
B18 B17 B16 102.7(11)
B22 B17 B16 58.3(9)
C5 B17 Ir3 106.2(9)
B23 B17 Ir3 135.9(9)
B18 B17 Ir3 114.2(8)
B22 B17 Ir3 139.1(9)
B16 B17 Ir3 118.4(9)
C5 B18 C6 62.3(9)
C5 B18 B23 107.0(11)
C6 B18 B23 104.6(10)
C5 B18 B17 60.3(8)
C6 B18 B17 109.4(10)
B23 B18 B17 60.1(9)
C5 B18 B19 107.0(11)
C6 B18 B19 55.4(8)
B23 B18 B19 60.9(8)
B17 B18 B19 109.6(10)
C6 B19 B24 106.8(10)
C6 B19 B18 59.5(9)
B24 B19 B18 108.6(10)
C6 B19 B23 106.0(10)
B24 B19 B23 62.0(8)
B18 B19 B23 58.6(9)
C6 B19 B20 59.1(8)
B24 B19 B20 62.3(8)
B18 B19 B20 109.6(11)
B23 B19 B20 112.1(9)
C6 B20 B15 59.3(7)
C6 B20 B19 55.1(8)
B15 B20 B19 104.2(9)
C6 B20 B24 100.5(9)
B15 B20 B24 105.1(10)
B19 B20 B24 58.1(8)
C6 B20 B21 102.9(9)
B15 B20 B21 59.8(8)
B19 B20 B21 103.1(9)
B24 B20 B21 57.5(8)
C6 B20 Ir4 109.1(9)
B15 B20 Ir4 113.7(9)
B19 B20 Ir4 119.7(8)
B24 B20 Ir4 139.4(9)
B21 B20 Ir4 136.1(8)
B16 B21 B22 58.7(9)
B16 B21 B24 106.8(10)
B22 B21 B24 61.1(9)
B16 B21 B15 59.6(9)
B22 B21 B15 106.7(10)
B24 B21 B15 106.1(10)
B16 B21 B20 106.2(10)
B22 B21 B20 109.3(9)
B24 B21 B20 60.9(8)
B15 B21 B20 57.7(8)
B16 B22 B21 60.5(9)
B16 B22 B23 106.5(11)
B21 B22 B23 109.4(10)
B16 B22 B17 60.9(9)
B21 B22 B17 111.5(12)
B23 B22 B17 59.5(8)
B16 B22 B24 107.1(11)
B21 B22 B24 59.8(8)
B23 B22 B24 61.5(8)
B17 B22 B24 110.3(10)
B18 B23 B17 60.8(9)
B18 B23 B22 106.9(12)
B17 B23 B22 60.3(8)
B18 B23 B19 60.5(9)
B17 B23 B19 109.8(11)
B22 B23 B19 106.1(10)
B18 B23 B24 107.3(12)
B17 B23 B24 109.7(11)
B22 B23 B24 60.0(8)
B19 B23 B24 58.5(8)
B19 B24 B21 107.5(12)
B19 B24 B22 105.8(10)
B21 B24 B22 59.2(8)
B19 B24 B23 59.5(8)
B21 B24 B23 106.5(10)
B22 B24 B23 58.5(8)
B19 B24 B20 59.7(8)
B21 B24 B20 61.6(9)
B22 B24 B20 108.4(11)
B23 B24 B20 108.0(10)
C3 C1 C2 126.9(10)
C3 C1 B6 115.6(10)
C2 C1 B6 64.2(7)
C3 C1 B4 116.1(10)
C2 C1 B4 109.4(9)
B6 C1 B4 114.4(11)
C3 C1 B3 122.8(11)
C2 C1 B3 58.3(7)
B6 C1 B3 114.3(10)
B4 C1 B3 63.0(7)
C3 C1 B5 111.8(9)
C2 C1 B5 112.3(10)
B6 C1 B5 62.1(8)
B4 C1 B5 63.1(8)
B3 C1 B5 115.0(9)
C4 C2 B7 120.0(11)
C4 C2 C1 120.1(11)
B7 C2 C1 109.6(9)
C4 C2 B3 114.7(11)
B7 C2 B3 115.8(10)
C1 C2 B3 64.3(7)
C4 C2 B8 114.7(9)
B7 C2 B8 64.1(8)
C1 C2 B8 115.8(8)
B3 C2 B8 64.4(7)
C4 C2 B6 119.2(10)
B7 C2 B6 61.2(9)
C1 C2 B6 59.8(7)
B3 C2 B6 115.7(9)
B8 C2 B6 116.4(10)
O2 C3 O1 126.4(13)
O2 C3 C1 118.4(11)
O1 C3 C1 115.1(12)
O4 C4 O3 123.0(12)
O4 C4 C2 124.5(11)
O3 C4 C2 112.5(11)
C7 C5 B18 115.4(10)
C7 C5 B16 122.9(10)
B18 C5 B16 112.6(12)
C7 C5 B17 115.9(10)
B18 C5 B17 63.5(9)
B16 C5 B17 62.9(9)
C7 C5 C6 123.3(10)
B18 C5 C6 60.1(8)
B16 C5 C6 106.4(9)
B17 C5 C6 110.2(10)
C7 C5 B15 122.1(11)
B18 C5 B15 111.3(10)
B16 C5 B15 61.7(8)
B17 C5 B15 114.5(9)
C6 C5 B15 58.5(7)
C8 C6 B19 119.9(10)
C8 C6 B20 112.3(10)
B19 C6 B20 65.8(8)
C8 C6 B18 121.6(10)
B19 C6 B18 65.1(9)
B20 C6 B18 119.6(11)
C8 C6 B15 113.9(11)
B19 C6 B15 115.5(10)
B20 C6 B15 62.7(8)
B18 C6 B15 112.4(10)
C8 C6 C5 121.1(10)
B19 C6 C5 111.0(11)
B20 C6 C5 114.1(9)
B18 C6 C5 57.6(8)
B15 C6 C5 62.2(7)
O6 C7 O5 128.5(15)
O6 C7 C5 119.7(11)
O5 C7 C5 111.8(13)
O7 C8 O8 127.8(14)
O7 C8 C6 113.1(12)
O8 C8 C6 119.0(11)
C10 C9 N1 121.9(12)
N2 C10 C9 121.1(13)
C12 C11 N2 121.6(12)
N1 C12 C11 122.6(13)
N3 C13 C14 121.3(14)
C13 C14 N4 122.0(12)
N4 C15 C16 124.2(14)
N3 C16 C15 120.0(12)
C18 C17 C21 108.0
C18 C17 C22 126.0
C21 C17 C22 126.0
C18 C17 Ir1 70.2(3)
C21 C17 Ir1 71.4(3)
C22 C17 Ir1 124.1(3)
C17 C18 C19 108.0
C17 C18 C23 126.0
C19 C18 C23 126.0
C17 C18 Ir1 71.4(3)
C19 C18 Ir1 70.8(3)
C23 C18 Ir1 123.5(3)
C18 C19 C20 108.0
C18 C19 C24 126.0
C20 C19 C24 126.0
C18 C19 Ir1 70.6(3)
C20 C19 Ir1 71.5(3)
C24 C19 Ir1 123.6(3)
C19 C20 C21 108.0
C19 C20 C25 126.0
C21 C20 C25 126.0
C19 C20 Ir1 70.1(3)
C21 C20 Ir1 71.2(3)
C25 C20 Ir1 124.3(3)
C17 C21 C20 108.0
C17 C21 C26 126.0
C20 C21 C26 126.0
C17 C21 Ir1 70.4(3)
C20 C21 Ir1 70.6(3)
C26 C21 Ir1 124.5(3)
C21' C17' C18' 108.0
C21' C17' C22' 126.0
C18' C17' C22' 126.0
C21' C17' Ir1 69.2(3)
C18' C17' Ir1 69.1(3)
C22' C17' Ir1 127.2(3)
C17' C18' C19' 108.0
C17' C18' C23' 126.0
C19' C18' C23' 126.0
C17' C18' Ir1 73.3(3)
C19' C18' Ir1 67.2(3)
C23' C18' Ir1 125.0(3)
C20' C19' C18' 108.0
C20' C19' C24' 126.0
C18' C19' C24' 126.0
C20' C19' Ir1 70.2(3)
C18' C19' Ir1 73.9(3)
C24' C19' Ir1 121.6(3)
C19' C20' C21' 108.0
C19' C20' C25' 126.0
C21' C20' C25' 126.0
C19' C20' Ir1 70.0(3)
C21' C20' Ir1 74.0(3)
C25' C20' Ir1 121.7(3)
C17' C21' C20' 108.0
C17' C21' C26' 126.0
C20' C21' C26' 126.0
C17' C21' Ir1 73.2(3)
C20' C21' Ir1 67.2(3)
C26' C21' Ir1 125.2(3)
C31 C27 C28 109.6(15)
C31 C27 C32 122.4(18)
C28 C27 C32 127.9(19)
C31 C27 Ir2 70.1(10)
C28 C27 Ir2 69.0(8)
C32 C27 Ir2 130.8(10)
C29 C28 C27 106.5(12)
C29 C28 C33 122.8(14)
C27 C28 C33 127.8(16)
C29 C28 Ir2 75.6(8)
C27 C28 Ir2 72.2(8)
C33 C28 Ir2 132.6(10)
C30 C29 C28 108.7(12)
C30 C29 C34 126.5(17)
C28 C29 C34 124.6(16)
C30 C29 Ir2 70.2(7)
C28 C29 Ir2 66.8(7)
C34 C29 Ir2 125.0(13)
C29 C30 C31 109.1(13)
C29 C30 C35 131.5(17)
C31 C30 C35 119.2(17)
C29 C30 Ir2 73.6(7)
C31 C30 Ir2 68.5(7)
C35 C30 Ir2 127.2(12)
C27 C31 C36 129(2)
C27 C31 C30 105.1(13)
C36 C31 C30 125.1(18)
C27 C31 Ir2 72.0(8)
C36 C31 Ir2 128.7(13)
C30 C31 Ir2 72.4(9)
C38 C37 C41 106.7(14)
C38 C37 C42 125.4(18)
C41 C37 C42 128(2)
C38 C37 Ir3 71.4(8)
C41 C37 Ir3 66.9(8)
C42 C37 Ir3 124.0(10)
C37 C38 C39 108.6(16)
C37 C38 C43 129.5(18)
C39 C38 C43 122(2)
C37 C38 Ir3 71.9(8)
C39 C38 Ir3 68.7(8)
C43 C38 Ir3 123.4(13)
C40 C39 C38 108.8(18)
C40 C39 C44 126(2)
C38 C39 C44 125(2)
C40 C39 Ir3 70.7(10)
C38 C39 Ir3 72.4(7)
C44 C39 Ir3 121.6(14)
C39 C40 C45 123(2)
C39 C40 C41 105.4(16)
C45 C40 C41 130(2)
C39 C40 Ir3 71.8(10)
C45 C40 Ir3 131.8(11)
C41 C40 Ir3 68.6(8)
C37 C41 C40 110.5(17)
C37 C41 C46 122(2)
C40 C41 C46 126.1(19)
C37 C41 Ir3 75.4(9)
C40 C41 Ir3 71.4(10)
C46 C41 Ir3 129.0(11)
C51 C47 C48 108.2(14)
C51 C47 C52 129(2)
C48 C47 C52 122(2)
C51 C47 Ir4 70.6(9)
C48 C47 Ir4 72.7(10)
C52 C47 Ir4 129.9(12)
C47 C48 C53 122(3)
C47 C48 C49 108.8(16)
C53 C48 C49 129(3)
C47 C48 Ir4 70.2(11)
C53 C48 Ir4 119.7(13)
C49 C48 Ir4 73.5(10)
C50 C49 C54 132.6(19)
C50 C49 C48 102.7(18)
C54 C49 C48 125(2)
C50 C49 Ir4 66.9(10)
C54 C49 Ir4 127.2(12)
C48 C49 Ir4 66.4(10)
C49 C50 C51 110.3(16)
C49 C50 C55 125.3(17)
C51 C50 C55 124.2(17)
C49 C50 Ir4 78.2(10)
C51 C50 Ir4 68.9(7)
C55 C50 Ir4 124.3(10)
C47 C51 C50 109.8(16)
C47 C51 C56 125.3(17)
C50 C51 C56 124.3(17)
C47 C51 Ir4 73.4(10)
C50 C51 Ir4 71.1(7)
C56 C51 Ir4 128.7(11)

loop_
_geom_bond_atom_site_label_1
_geom_bond_atom_site_label_2
_geom_bond_distance
Ir1 N1 2.099(10)
Ir1 O1 2.130(8)
Ir1 B5 2.138(13)
Ir1 C19' 2.158(8)
Ir1 C20' 2.160(8)
Ir1 C18 2.203(7)
Ir1 C19 2.206(8)
Ir1 C17 2.219(8)
Ir1 C20 2.224(9)
Ir1 C21 2.232(8)
Ir1 C18' 2.249(8)
Ir1 C21' 2.253(8)
Ir2 B8 2.115(11)
Ir2 N3 2.125(11)
Ir2 C28 2.140(14)
Ir2 C31 2.158(14)
Ir2 O3 2.158(9)
Ir2 C27 2.182(15)
Ir2 C30 2.211(11)
Ir2 C29 2.255(11)
Ir3 N2 2.077(9)
Ir3 C41 2.129(15)
Ir3 B17 2.149(12)
Ir3 C40 2.168(16)
Ir3 O5 2.175(11)
Ir3 C39 2.181(15)
Ir3 C38 2.232(11)
Ir3 C37 2.239(14)
Ir4 B20 2.097(13)
Ir4 N4 2.104(10)
Ir4 C51 2.113(13)
Ir4 O7 2.133(9)
Ir4 C50 2.142(12)
Ir4 C47 2.148(15)
Ir4 C48 2.180(18)
Ir4 C49 2.280(19)
N1 C12 1.326(15)
N1 C9 1.357(17)
N2 C10 1.324(16)
N2 C11 1.346(17)
N3 C16 1.301(17)
N3 C13 1.331(15)
N4 C15 1.335(15)
N4 C14 1.347(17)
O1 C3 1.267(14)
O2 C3 1.212(16)
O3 C4 1.292(15)
O4 C4 1.210(17)
O5 C7 1.254(15)
O6 C7 1.187(18)
O7 C8 1.221(16)
O8 C8 1.240(16)
B3 C2 1.652(16)
B3 B9 1.75(2)
B3 C1 1.750(16)
B3 B8 1.802(19)
B3 B4 1.821(17)
B4 C1 1.735(16)
B4 B10 1.74(2)
B4 B9 1.79(2)
B4 B5 1.82(2)
B5 C1 1.75(2)
B5 B6 1.782(19)
B5 B10 1.806(19)
B5 B11 1.818(19)
B6 C1 1.704(19)
B6 B7 1.73(2)
B6 B11 1.75(2)
B6 C2 1.775(17)
B7 C2 1.61(2)
B7 B11 1.74(2)
B7 B12 1.76(2)
B7 B8 1.775(19)
B8 C2 1.729(18)
B8 B12 1.778(19)
B8 B9 1.807(18)
B9 B10 1.79(2)
B9 B12 1.82(2)
B10 B12 1.843(18)
B10 B11 1.87(2)
B11 B12 1.79(2)
B15 C6 1.714(18)
B15 B20 1.77(2)
B15 B16 1.78(2)
B15 C5 1.780(18)
B15 B21 1.81(2)
B16 C5 1.69(2)
B16 B22 1.73(3)
B16 B21 1.76(2)
B16 B17 1.78(2)
B17 C5 1.72(2)
B17 B23 1.76(2)
B17 B18 1.77(2)
B17 B22 1.78(2)
B18 C5 1.65(2)
B18 C6 1.69(2)
B18 B23 1.75(2)
B18 B19 1.781(19)
B19 C6 1.62(2)
B19 B24 1.769(19)
B19 B23 1.788(19)
B19 B20 1.798(18)
B20 C6 1.691(17)
B20 B24 1.84(2)
B20 B21 1.858(18)
B21 B22 1.77(2)
B21 B24 1.78(2)
B22 B23 1.78(2)
B22 B24 1.804(19)
B23 B24 1.83(2)
C1 C3 1.510(18)
C1 C2 1.636(15)
C2 C4 1.524(16)
C5 C7 1.524(19)
C5 C6 1.729(16)
C6 C8 1.543(19)
C9 C10 1.347(18)
C11 C12 1.330(17)
C13 C14 1.335(18)
C15 C16 1.341(19)
C17 C18 1.456(4)
C17 C21 1.457(4)
C17 C22 1.549(5)
C18 C19 1.457(4)
C18 C23 1.549(5)
C19 C20 1.457(4)
C19 C24 1.549(5)
C20 C21 1.457(4)
C20 C25 1.549(5)
C21 C26 1.549(5)
C17' C21' 1.469(4)
C17' C18' 1.470(4)
C17' C22' 1.562(5)
C18' C19' 1.470(4)
C18' C23' 1.562(5)
C19' C20' 1.470(4)
C19' C24' 1.562(5)
C20' C21' 1.470(4)
C20' C25' 1.562(5)
C21' C26' 1.562(5)
C27 C31 1.41(2)
C27 C28 1.44(2)
C27 C32 1.46(3)
C28 C29 1.42(2)
C28 C33 1.49(2)
C29 C30 1.389(19)
C29 C34 1.48(2)
C30 C31 1.47(3)
C30 C35 1.50(2)
C31 C36 1.45(2)
C37 C38 1.41(2)
C37 C41 1.42(2)
C37 C42 1.46(2)
C38 C39 1.47(2)
C38 C43 1.49(3)
C39 C40 1.40(3)
C39 C44 1.53(3)
C40 C45 1.43(2)
C40 C41 1.47(3)
C41 C46 1.50(3)
C47 C51 1.32(2)
C47 C48 1.38(3)
C47 C52 1.437(16)
C48 C53 1.49(2)
C48 C49 1.53(3)
C49 C50 1.34(2)
C49 C54 1.49(3)
C50 C51 1.46(2)
C50 C55 1.55(2)
C51 C56 1.52(2)

loop_
_platon_squeeze_void_nr
_platon_squeeze_void_average_x
_platon_squeeze_void_average_y
_platon_squeeze_void_average_z
_platon_squeeze_void_volume
_platon_squeeze_void_count_electrons
1 0.500 0.000 0.040 3524.7 1132.0
2 1.000 0.500 0.088 3521.1 1131.9
3 0.500 0.295 0.250 39.4 0.0
4 1.000 0.795 0.250 39.4 0.0
5 1.000 0.205 0.750 39.4 -1.2
6 0.500 0.705 0.750 39.4 -1.2
